data_1506090
loop_
_publ_author_name
'Gao, Yongnian'
'Lam, Yulin'

_publ_section_title
;
 [3+2] cycloaddition reactions in the solid-phase synthesis of
 1,2,3-triazoles.
;
_journal_issue 15
_journal_name_full 'Organic letters'
_journal_page_first 3283
_journal_page_last 3285
_journal_paper_doi 10.1021/ol0611494
_journal_volume 8
_journal_year 2006
_chemical_formula_sum 'C20 H20 N2 O3'
_chemical_formula_weight 336.38
_chemical_name_systematic
; 
 5-Furan-2-yl-2H-[1,2,3]triazole-4-carboxylic acid methyl ester  
;
_space_group_IT_number 14
_symmetry_cell_setting monoclinic
_symmetry_space_group_name_Hall '-P 2ybc'
_symmetry_space_group_name_H-M 'P 1 21/c 1'
_atom_sites_solution_hydrogens geom
_atom_sites_solution_primary direct
_atom_sites_solution_secondary difmap
_audit_creation_method SHELXL-97
_cell_angle_alpha 90.00
_cell_angle_beta 97.973(2)
_cell_angle_gamma 90.00
_cell_formula_units_Z 4
_cell_length_a 7.3028(7)
_cell_length_b 15.7135(15)
_cell_length_c 15.8041(15)
_cell_measurement_reflns_used 5015
_cell_measurement_temperature 223(2)
_cell_measurement_theta_max 29.80
_cell_measurement_theta_min 2.59
_cell_volume 1796.0(3)
_computing_cell_refinement 'Bruker SMART'
_computing_data_collection 'Bruker SMART'
_computing_data_reduction 'Bruker SAINT'
_computing_molecular_graphics 'Bruker SHELXTL'
_computing_publication_material 'Bruker SHELXTL'
_computing_structure_refinement 'SHELXL-97 (Sheldrick, 1997)'
_computing_structure_solution 'SHELXS-97 (Sheldrick, 1990)'
_diffrn_ambient_temperature 223(2)
_diffrn_measured_fraction_theta_full 0.997
_diffrn_measured_fraction_theta_max 0.997
_diffrn_measurement_device_type 'CCD area detector'
_diffrn_measurement_method 'phi and omega scans'
_diffrn_radiation_monochromator graphite
_diffrn_radiation_source 'fine-focus sealed tube'
_diffrn_radiation_type MoK\a
_diffrn_radiation_wavelength 0.71073
_diffrn_reflns_av_R_equivalents 0.0256
_diffrn_reflns_av_sigmaI/netI 0.0308
_diffrn_reflns_limit_h_max 9
_diffrn_reflns_limit_h_min -8
_diffrn_reflns_limit_k_max 20
_diffrn_reflns_limit_k_min -20
_diffrn_reflns_limit_l_max 20
_diffrn_reflns_limit_l_min -19
_diffrn_reflns_number 12403
_diffrn_reflns_theta_full 27.50
_diffrn_reflns_theta_max 27.50
_diffrn_reflns_theta_min 1.84
_exptl_absorpt_coefficient_mu 0.084
_exptl_absorpt_correction_T_max 0.9614
_exptl_absorpt_correction_T_min 0.9534
_exptl_absorpt_correction_type 'sadabs (Sheldrick,2001)'
_exptl_crystal_colour 'light brown'
_exptl_crystal_density_diffrn 1.244
_exptl_crystal_density_meas 0
_exptl_crystal_density_method 'not measured'
_exptl_crystal_description block
_exptl_crystal_F_000 712
_exptl_crystal_size_max 0.57
_exptl_crystal_size_mid 0.52
_exptl_crystal_size_min 0.47
_refine_diff_density_max 0.309
_refine_diff_density_min -0.234
_refine_diff_density_rms 0.059
_refine_ls_extinction_method none
_refine_ls_goodness_of_fit_ref 1.137
_refine_ls_hydrogen_treatment mixed
_refine_ls_matrix_type full
_refine_ls_number_parameters 280
_refine_ls_number_reflns 4116
_refine_ls_number_restraints 0
_refine_ls_restrained_S_all 1.137
_refine_ls_R_factor_all 0.0631
_refine_ls_R_factor_gt 0.0557
_refine_ls_shift/su_max 0.000
_refine_ls_shift/su_mean 0.000
_refine_ls_structure_factor_coef Fsqd
_refine_ls_weighting_details 'calc w=1/[\s^2^(Fo^2^)+(0.0530P)^2^+1.3415P] where P=(Fo^2^+2Fc^2^)/3'
_refine_ls_weighting_scheme calc
_refine_ls_wR_factor_gt 0.1441
_refine_ls_wR_factor_ref 0.1478
_reflns_number_gt 3521
_reflns_number_total 4116
_reflns_threshold_expression >2sigma(I)
_cod_data_source_file ol0611494si20060511_031509.cif
_cod_data_source_block 5-Furan-2-yl-2H-[1,2,3]triazole-4-carboxylic_acid_methyl_ester
_cod_depositor_comments
;
The following automatic conversions were performed:

'_symmetry_cell_setting' value 'Monoclinic' changed to 'monoclinic'
according to /home/saulius/struct/CIF-dictionaries/cif_core.dic
dictionary named 'cif_core.dic' version 2.4.1 from 2010-06-29.

Automatic conversion script
Id: cif_fix_values 1715 2011-07-08 13:25:40Z adriana 
;
_cod_original_sg_symbol_H-M P2(1)/c
_cod_database_code 1506090

loop_
_symmetry_equiv_pos_as_xyz
'x, y, z'
'-x, y+1/2, -z+1/2'
'-x, -y, -z'
'x, -y-1/2, z-1/2'

loop_
_atom_site_label
_atom_site_type_symbol
_atom_site_fract_x
_atom_site_fract_y
_atom_site_fract_z
_atom_site_U_iso_or_equiv
_atom_site_adp_type
_atom_site_occupancy
_atom_site_symmetry_multiplicity
_atom_site_calc_flag
_atom_site_refinement_flags
H1S H 0.215(5) 0.429(2) 0.151(2) 0.069(10) Uiso 1 1 d .
H2S H 0.106(4) 0.446(2) 0.079(2) 0.060(9) Uiso 1 1 d .
H6A H 0.130(4) 0.5811(19) 0.1260(18) 0.056(8) Uiso 1 1 d .
H2A H 0.169(4) 0.2374(16) 0.1038(17) 0.042(7) Uiso 1 1 d .
O1 O 0.5062(2) 0.42076(9) 0.29057(10) 0.0377(4) Uani 1 1 d .
O6 O -0.0206(2) 0.89228(9) 0.14869(9) 0.0346(3) Uani 1 1 d .
O4 O 0.2490(2) 0.65006(9) 0.26698(9) 0.0381(4) Uani 1 1 d .
O2 O 0.4739(3) 0.15577(11) 0.41856(10) 0.0508(5) Uani 1 1 d .
N6 N 0.0838(3) 0.63416(11) 0.10400(11) 0.0337(4) Uani 1 1 d .
O3 O 0.3139(3) 0.06017(10) 0.33309(10) 0.0482(4) Uani 1 1 d .
N1 N 0.3000(2) 0.30710(11) 0.19269(11) 0.0338(4) Uani 1 1 d .
C12 C 0.1641(3) 0.72148(12) 0.23071(12) 0.0288(4) Uani 1 1 d .
N4 N -0.0472(3) 0.71585(11) 0.00683(11) 0.0355(4) Uani 1 1 d .
N2 N 0.2273(3) 0.23632(11) 0.15717(12) 0.0344(4) Uani 1 1 d .
C6 C 0.3356(3) 0.19608(13) 0.27968(12) 0.0299(4) Uani 1 1 d .
C14 C -0.0027(3) 0.76333(13) 0.07846(12) 0.0291(4) Uani 1 1 d .
O5 O -0.1183(2) 0.88804(10) 0.00750(10) 0.0451(4) Uani 1 1 d .
C15 C -0.0532(3) 0.85428(13) 0.07328(13) 0.0309(4) Uani 1 1 d .
N5 N 0.0045(3) 0.63758(12) 0.02242(12) 0.0401(4) Uani 1 1 d .
N3 N 0.2430(2) 0.16818(11) 0.20548(11) 0.0334(4) Uani 1 1 d .
C7 C 0.3839(3) 0.13710(13) 0.35194(13) 0.0341(4) Uani 1 1 d .
C13 C 0.0831(3) 0.71067(12) 0.14268(12) 0.0277(4) Uani 1 1 d .
C4 C 0.4695(3) 0.34580(12) 0.32912(13) 0.0306(4) Uani 1 1 d .
C5 C 0.3722(3) 0.28344(13) 0.27161(12) 0.0288(4) Uani 1 1 d .
C3 C 0.5338(3) 0.34918(14) 0.41311(14) 0.0381(5) Uani 1 1 d .
H3 H 0.5258 0.3062 0.4538 0.046 Uiso 1 1 calc R
C10 C 0.2790(3) 0.75315(14) 0.36463(14) 0.0381(5) Uani 1 1 d .
H10 H 0.3115 0.7828 0.4162 0.046 Uiso 1 1 calc R
C11 C 0.1787(3) 0.78565(14) 0.28798(13) 0.0358(5) Uani 1 1 d .
H11 H 0.1317 0.8411 0.2789 0.043 Uiso 1 1 calc R
C2 C 0.6165(3) 0.43094(15) 0.42800(15) 0.0424(5) Uani 1 1 d .
H2 H 0.6736 0.4524 0.4806 0.051 Uiso 1 1 calc R
C9 C 0.3179(3) 0.67215(15) 0.34895(14) 0.0397(5) Uani 1 1 d .
H9 H 0.3839 0.6352 0.3889 0.048 Uiso 1 1 calc R
C1 C 0.5973(3) 0.47110(14) 0.35317(16) 0.0407(5) Uani 1 1 d .
H1 H 0.6404 0.5264 0.3446 0.049 Uiso 1 1 calc R
O1S O 0.1504(3) 0.46698(11) 0.12466(14) 0.0638(6) Uani 1 1 d .
C16 C -0.0686(4) 0.98166(13) 0.15021(16) 0.0426(5) Uani 1 1 d .
H16A H -0.0120 1.0118 0.1069 0.064 Uiso 1 1 calc R
H16B H -0.0241 1.0052 0.2060 0.064 Uiso 1 1 calc R
H16C H -0.2019 0.9879 0.1387 0.064 Uiso 1 1 calc R
C8 C 0.3529(5) -0.00363(16) 0.39890(17) 0.0579(7) Uani 1 1 d .
H8B H 0.4836 -0.0174 0.4063 0.087 Uiso 1 1 calc R
H8C H 0.2813 -0.0545 0.3824 0.087 Uiso 1 1 calc R
H8A H 0.3199 0.0181 0.4522 0.087 Uiso 1 1 calc R

loop_
_atom_site_aniso_label
_atom_site_aniso_U_11
_atom_site_aniso_U_22
_atom_site_aniso_U_33
_atom_site_aniso_U_23
_atom_site_aniso_U_13
_atom_site_aniso_U_12
O1 0.0448(9) 0.0289(7) 0.0390(8) 0.0019(6) 0.0048(7) -0.0012(6)
O6 0.0432(8) 0.0251(7) 0.0345(8) 0.0013(6) 0.0024(6) 0.0036(6)
O4 0.0502(9) 0.0281(7) 0.0335(8) 0.0036(6) -0.0035(6) 0.0024(6)
O2 0.0717(12) 0.0389(9) 0.0359(9) 0.0045(7) -0.0136(8) -0.0058(8)
N6 0.0413(10) 0.0266(9) 0.0315(9) -0.0022(7) -0.0010(7) 0.0019(7)
O3 0.0687(12) 0.0323(8) 0.0389(9) 0.0062(7) -0.0093(8) -0.0066(8)
N1 0.0364(9) 0.0323(9) 0.0316(9) 0.0000(7) 0.0010(7) 0.0057(7)
C12 0.0303(9) 0.0261(9) 0.0295(10) 0.0042(7) 0.0027(8) -0.0005(7)
N4 0.0419(10) 0.0319(9) 0.0309(9) -0.0017(7) -0.0008(7) 0.0006(8)
N2 0.0390(10) 0.0342(9) 0.0279(9) -0.0015(7) -0.0033(7) 0.0056(7)
C6 0.0315(10) 0.0297(10) 0.0279(9) -0.0020(8) 0.0016(8) 0.0053(8)
C14 0.0299(9) 0.0290(10) 0.0281(9) 0.0003(7) 0.0026(8) -0.0017(8)
O5 0.0585(10) 0.0380(9) 0.0361(8) 0.0090(7) -0.0030(7) 0.0051(8)
C15 0.0307(10) 0.0290(10) 0.0329(10) 0.0029(8) 0.0038(8) -0.0009(8)
N5 0.0515(11) 0.0333(9) 0.0331(9) -0.0042(7) -0.0031(8) 0.0025(8)
N3 0.0362(9) 0.0314(9) 0.0312(9) -0.0005(7) -0.0007(7) 0.0041(7)
C7 0.0392(11) 0.0302(10) 0.0322(10) -0.0006(8) 0.0028(8) 0.0019(8)
C13 0.0287(9) 0.0254(9) 0.0292(9) -0.0002(7) 0.0049(7) -0.0025(7)
C4 0.0299(10) 0.0279(10) 0.0345(10) 0.0015(8) 0.0058(8) 0.0047(8)
C5 0.0284(9) 0.0312(10) 0.0272(9) -0.0009(7) 0.0050(7) 0.0052(8)
C3 0.0448(12) 0.0343(11) 0.0336(11) -0.0022(9) 0.0006(9) -0.0011(9)
C10 0.0449(12) 0.0382(11) 0.0297(10) 0.0011(9) -0.0004(9) -0.0020(9)
C11 0.0435(12) 0.0311(10) 0.0314(10) 0.0003(8) 0.0001(9) 0.0017(9)
C2 0.0442(12) 0.0402(12) 0.0418(12) -0.0106(10) 0.0022(10) -0.0023(10)
C9 0.0489(13) 0.0378(12) 0.0300(10) 0.0078(9) -0.0032(9) -0.0016(10)
C1 0.0402(12) 0.0298(10) 0.0519(13) -0.0064(9) 0.0059(10) -0.0039(9)
O1S 0.1007(17) 0.0281(9) 0.0525(12) -0.0062(8) -0.0254(11) 0.0152(10)
C16 0.0524(13) 0.0249(10) 0.0502(13) 0.0004(9) 0.0067(11) 0.0061(9)
C8 0.084(2) 0.0354(13) 0.0489(14) 0.0123(11) -0.0094(14) -0.0063(13)

loop_
_atom_type_symbol
_atom_type_description
_atom_type_scat_dispersion_real
_atom_type_scat_dispersion_imag
_atom_type_scat_source
C C 0.0033 0.0016 'International Tables Vol C Tables 4.2.6.8 and 6.1.1.4'
H H 0.0000 0.0000 'International Tables Vol C Tables 4.2.6.8 and 6.1.1.4'
N N 0.0061 0.0033 'International Tables Vol C Tables 4.2.6.8 and 6.1.1.4'
O O 0.0106 0.0060 'International Tables Vol C Tables 4.2.6.8 and 6.1.1.4'

loop_
_geom_angle_atom_site_label_1
_geom_angle_atom_site_label_2
_geom_angle_atom_site_label_3
_geom_angle
C1 O1 C4 106.36(17)
C15 O6 C16 115.99(17)
C9 O4 C12 105.92(16)
N5 N6 C13 111.85(17)
C7 O3 C8 116.00(18)
N2 N1 C5 104.19(17)
C11 C12 O4 110.04(17)
C11 C12 C13 135.87(19)
O4 C12 C13 114.09(17)
N5 N4 C14 109.41(17)
N3 N2 N1 116.22(17)
N3 C6 C5 108.55(17)
N3 C6 C7 120.54(18)
C5 C6 C7 130.90(18)
N4 C14 C13 108.27(17)
N4 C14 C15 117.21(17)
C13 C14 C15 134.52(18)
O5 C15 O6 125.3(2)
O5 C15 C14 122.69(19)
O6 C15 C14 111.99(17)
N4 N5 N6 107.21(17)
N2 N3 C6 103.57(17)
O2 C7 O3 124.5(2)
O2 C7 C6 124.7(2)
O3 C7 C6 110.75(17)
N6 C13 C14 103.25(17)
N6 C13 C12 120.97(18)
C14 C13 C12 135.77(18)
C3 C4 O1 109.98(18)
C3 C4 C5 135.8(2)
O1 C4 C5 114.24(17)
N1 C5 C6 107.47(17)
N1 C5 C4 119.41(18)
C6 C5 C4 133.11(18)
C4 C3 C2 106.3(2)
C9 C10 C11 106.4(2)
C12 C11 C10 106.67(19)
C1 C2 C3 106.9(2)
C10 C9 O4 110.97(19)
C2 C1 O1 110.5(2)

loop_
_geom_bond_atom_site_label_1
_geom_bond_atom_site_label_2
_geom_bond_distance
O1 C1 1.365(3)
O1 C4 1.370(2)
O6 C15 1.325(2)
O6 C16 1.449(2)
O4 C9 1.368(3)
O4 C12 1.369(2)
O2 C7 1.198(3)
N6 N5 1.339(2)
N6 C13 1.349(3)
O3 C7 1.330(3)
O3 C8 1.444(3)
N1 N2 1.323(2)
N1 C5 1.338(3)
C12 C11 1.349(3)
C12 C13 1.444(3)
N4 N5 1.300(3)
N4 C14 1.357(3)
N2 N3 1.311(2)
C6 N3 1.343(3)
C6 C5 1.408(3)
C6 C7 1.475(3)
C14 C13 1.390(3)
C14 C15 1.475(3)
O5 C15 1.205(2)
C4 C3 1.346(3)
C4 C5 1.453(3)
C3 C2 1.425(3)
C10 C9 1.335(3)
C10 C11 1.421(3)
C2 C1 1.331(3)

loop_
_geom_torsion_atom_site_label_1
_geom_torsion_atom_site_label_2
_geom_torsion_atom_site_label_3
_geom_torsion_atom_site_label_4
_geom_torsion
C9 O4 C12 C11 -0.3(2)
C9 O4 C12 C13 179.53(17)
C5 N1 N2 N3 0.6(2)
N5 N4 C14 C13 0.3(2)
N5 N4 C14 C15 -179.23(18)
C16 O6 C15 O5 0.0(3)
C16 O6 C15 C14 -179.10(17)
N4 C14 C15 O5 -5.6(3)
C13 C14 C15 O5 175.1(2)
N4 C14 C15 O6 173.55(18)
C13 C14 C15 O6 -5.8(3)
C14 N4 N5 N6 -0.4(2)
C13 N6 N5 N4 0.5(3)
N1 N2 N3 C6 -0.4(2)
C5 C6 N3 N2 0.0(2)
C7 C6 N3 N2 -179.20(18)
C8 O3 C7 O2 -0.3(4)
C8 O3 C7 C6 179.6(2)
N3 C6 C7 O2 176.1(2)
C5 C6 C7 O2 -2.9(4)
N3 C6 C7 O3 -3.9(3)
C5 C6 C7 O3 177.1(2)
N5 N6 C13 C14 -0.3(2)
N5 N6 C13 C12 -179.19(18)
N4 C14 C13 N6 0.0(2)
C15 C14 C13 N6 179.4(2)
N4 C14 C13 C12 178.7(2)
C15 C14 C13 C12 -2.0(4)
C11 C12 C13 N6 -176.2(2)
O4 C12 C13 N6 4.1(3)
C11 C12 C13 C14 5.4(4)
O4 C12 C13 C14 -174.3(2)
C1 O1 C4 C3 0.5(2)
C1 O1 C4 C5 -179.87(17)
N2 N1 C5 C6 -0.6(2)
N2 N1 C5 C4 178.35(17)
N3 C6 C5 N1 0.4(2)
C7 C6 C5 N1 179.5(2)
N3 C6 C5 C4 -178.4(2)
C7 C6 C5 C4 0.7(4)
C3 C4 C5 N1 168.3(2)
O1 C4 C5 N1 -11.2(3)
C3 C4 C5 C6 -13.1(4)
O1 C4 C5 C6 167.4(2)
O1 C4 C3 C2 -0.3(2)
C5 C4 C3 C2 -179.8(2)
O4 C12 C11 C10 0.2(2)
C13 C12 C11 C10 -179.5(2)
C9 C10 C11 C12 -0.1(3)
C4 C3 C2 C1 -0.1(3)
C11 C10 C9 O4 -0.1(3)
C12 O4 C9 C10 0.2(3)
C3 C2 C1 O1 0.4(3)
C4 O1 C1 C2 -0.6(2)

loop_
_cod_related_entry_id
_cod_related_entry_database
_cod_related_entry_code
1 ChemSpider 21152028
